data_4502891
loop_
_publ_author_name
'Tripuramallu, Bharat Kumar'
'Manna, Paulami'
'Nagaprasad Reddy, Samala'
'Das, Samar K.'

_publ_section_title
;
 Factors Affecting the Conformational Modulation of Flexible Ligands in
 the Self-Assembly Process of Coordination Polymers: Synthesis, Structural
 Characterization, Magnetic Properties, and Theoretical Studies of
 [Co(pda)(bix)]n, [Ni(pda)(bix)(H2O)]n,
 [Cu(pda)(bix)2(H2O)2]n&#x00B7;8nH2O, [Co2(\m-OH)(pda)(ptz)]n&#x00B7;nH2O,
 [Co(hfipbb)(bix)0.5]n, and [Co(2,6-pydc)(bix)1.5]n&#x00B7;4nH2O
;
_journal_issue 2
_journal_name_full 'Crystal Growth &amp; Design'
_journal_page_first 777
_journal_paper_doi 10.1021/cg201111r
_journal_volume 12
_journal_year 2012
_chemical_formula_moiety 'C38 H56 Cu N8 O14'
_chemical_formula_sum 'C38 H56 Cu N8 O14'
_chemical_formula_weight 912.46
_chemical_name_systematic
; 
 ? 
;
_space_group_IT_number 2
_symmetry_cell_setting triclinic
_symmetry_space_group_name_Hall '-P 1'
_symmetry_space_group_name_H-M 'P -1'
_atom_sites_solution_hydrogens geom
_atom_sites_solution_primary direct
_atom_sites_solution_secondary difmap
_audit_creation_method SHELXL-97
_cell_angle_alpha 101.575(6)
_cell_angle_beta 90.785(6)
_cell_angle_gamma 101.798(7)
_cell_formula_units_Z 1
_cell_length_a 8.370(4)
_cell_length_b 10.357(5)
_cell_length_c 13.037(6)
_cell_measurement_reflns_used 6466
_cell_measurement_temperature 293(2)
_cell_measurement_theta_max 24.89
_cell_measurement_theta_min 2.32
_cell_volume 1082.0(9)
_computing_cell_refinement 'Bruker SMART'
_computing_data_collection 'Bruker SMART'
_computing_data_reduction 'Bruker SAINT'
_computing_molecular_graphics 'Bruker SHELXTL'
_computing_publication_material 'Bruker SHELXTL'
_computing_structure_refinement 'SHELXL-97 (Sheldrick, 1997)'
_computing_structure_solution 'SHELXS-97 (Sheldrick, 1990)'
_diffrn_ambient_temperature 293(2)
_diffrn_measured_fraction_theta_full 0.991
_diffrn_measured_fraction_theta_max 0.991
_diffrn_measurement_device_type 'CCD area detector'
_diffrn_measurement_method 'phi and omega scans'
_diffrn_radiation_monochromator graphite
_diffrn_radiation_source 'fine-focus sealed tube'
_diffrn_radiation_type MoK\a
_diffrn_radiation_wavelength 0.71073
_diffrn_reflns_av_R_equivalents 0.0262
_diffrn_reflns_av_sigmaI/netI 0.0297
_diffrn_reflns_limit_h_max 9
_diffrn_reflns_limit_h_min -9
_diffrn_reflns_limit_k_max 12
_diffrn_reflns_limit_k_min -12
_diffrn_reflns_limit_l_max 15
_diffrn_reflns_limit_l_min -15
_diffrn_reflns_number 10277
_diffrn_reflns_theta_full 24.97
_diffrn_reflns_theta_max 24.97
_diffrn_reflns_theta_min 1.60
_exptl_absorpt_coefficient_mu 0.579
_exptl_absorpt_correction_T_max 0.9444
_exptl_absorpt_correction_T_min 0.8455
_exptl_absorpt_correction_type empirical
_exptl_crystal_colour Blue
_exptl_crystal_density_diffrn 1.400
_exptl_crystal_density_method 'not measured'
_exptl_crystal_description Block
_exptl_crystal_F_000 481
_exptl_crystal_size_max 0.30
_exptl_crystal_size_mid 0.20
_exptl_crystal_size_min 0.10
_refine_diff_density_max 0.272
_refine_diff_density_min -0.201
_refine_diff_density_rms 0.049
_refine_ls_extinction_method none
_refine_ls_goodness_of_fit_ref 1.083
_refine_ls_hydrogen_treatment mixed
_refine_ls_matrix_type full
_refine_ls_number_parameters 305
_refine_ls_number_reflns 3767
_refine_ls_number_restraints 0
_refine_ls_restrained_S_all 1.083
_refine_ls_R_factor_all 0.0475
_refine_ls_R_factor_gt 0.0433
_refine_ls_shift/su_max 0.000
_refine_ls_shift/su_mean 0.000
_refine_ls_structure_factor_coef Fsqd
_refine_ls_weighting_details 'calc w=1/[\s^2^(Fo^2^)+(0.0508P)^2^+0.3558P] where P=(Fo^2^+2Fc^2^)/3'
_refine_ls_weighting_scheme calc
_refine_ls_wR_factor_gt 0.1031
_refine_ls_wR_factor_ref 0.1057
_reflns_number_gt 3429
_reflns_number_total 3767
_reflns_threshold_expression >2sigma(I)
_cod_data_source_file cg201111r_si_001.cif
_cod_data_source_block compound-3
_cod_depositor_comments
;
The following automatic conversions were performed:

'_symmetry_cell_setting' value 'Triclinic' changed to 'triclinic'
according to /home/saulius/struct/CIF-dictionaries/cif_core.dic
dictionary named 'cif_core.dic' version 2.4.1 from 2010-06-29.

Automatic conversion script
Id: cif_fix_values 1715 2011-07-08 13:25:40Z adriana 
;
_cod_original_sg_symbol_H-M P-1
_cod_database_code 4502891

loop_
_symmetry_equiv_pos_as_xyz
'x, y, z'
'-x, -y, -z'

loop_
_atom_site_label
_atom_site_type_symbol
_atom_site_fract_x
_atom_site_fract_y
_atom_site_fract_z
_atom_site_U_iso_or_equiv
_atom_site_adp_type
_atom_site_occupancy
_atom_site_symmetry_multiplicity
_atom_site_calc_flag
_atom_site_refinement_flags
C1 C -0.1404(3) 0.3071(2) -0.20152(18) 0.0461(6) Uani 1 1 d .
H1 H -0.2372 0.2754 -0.1718 0.055 Uiso 1 1 calc R
C2 C -0.1032(3) 0.2616(2) -0.30077(18) 0.0450(6) Uani 1 1 d .
H2 H -0.1674 0.1938 -0.3512 0.054 Uiso 1 1 calc R
C3 C 0.0957(3) 0.4198(3) -0.22047(18) 0.0522(6) Uani 1 1 d .
H3 H 0.1956 0.4809 -0.2073 0.063 Uiso 1 1 calc R
C4 C 0.1558(3) 0.3148(4) -0.39907(19) 0.0692(9) Uani 1 1 d .
H4A H 0.2305 0.2605 -0.3827 0.083 Uiso 1 1 calc R
H4B H 0.2204 0.4016 -0.4054 0.083 Uiso 1 1 calc R
C5 C -0.1118(3) 0.2595(3) 0.09349(18) 0.0480(6) Uani 1 1 d .
H5 H -0.2092 0.2857 0.1120 0.058 Uiso 1 1 calc R
C6 C 0.1210(3) 0.2527(3) 0.03013(19) 0.0484(6) Uani 1 1 d .
H6 H 0.2159 0.2736 -0.0049 0.058 Uiso 1 1 calc R
C7 C 0.0826(3) 0.1481(3) 0.07868(19) 0.0501(6) Uani 1 1 d .
H7 H 0.1457 0.0854 0.0845 0.060 Uiso 1 1 calc R
C8 C -0.1518(3) 0.0715(3) 0.18865(19) 0.0543(7) Uani 1 1 d .
H8A H -0.1390 -0.0209 0.1673 0.065 Uiso 1 1 calc R
H8B H -0.2677 0.0715 0.1849 0.065 Uiso 1 1 calc R
C9 C -0.0827(3) 0.1281(2) 0.29936(18) 0.0428(5) Uani 1 1 d .
C10 C -0.1269(3) 0.2408(3) 0.35779(19) 0.0517(6) Uani 1 1 d .
H10 H -0.2074 0.2770 0.3311 0.062 Uiso 1 1 calc R
C11 C -0.0524(3) 0.2995(3) 0.45506(19) 0.0537(6) Uani 1 1 d .
H11 H -0.0819 0.3762 0.4932 0.064 Uiso 1 1 calc R
C12 C 0.0651(3) 0.2469(3) 0.49736(17) 0.0484(6) Uani 1 1 d .
C13 C 0.1055(3) 0.1326(3) 0.44026(19) 0.0551(7) Uani 1 1 d .
H13 H 0.1822 0.0938 0.4683 0.066 Uiso 1 1 calc R
C14 C 0.0330(4) 0.0752(3) 0.3416(2) 0.0557(7) Uani 1 1 d .
H14 H 0.0634 -0.0010 0.3032 0.067 Uiso 1 1 calc R
C15 C 0.4632(3) 0.3935(3) 0.20732(17) 0.0432(6) Uani 1 1 d .
C16 C 0.3384(3) 0.3974(3) 0.29101(17) 0.0465(6) Uani 1 1 d .
H16A H 0.2655 0.4549 0.2782 0.056 Uiso 1 1 calc R
H16B H 0.2734 0.3073 0.2869 0.056 Uiso 1 1 calc R
C17 C 0.4209(3) 0.4500(2) 0.39925(17) 0.0393(5) Uani 1 1 d .
C18 C 0.4955(3) 0.3700(2) 0.44931(18) 0.0445(6) Uani 1 1 d .
H18 H 0.4937 0.2815 0.4157 0.053 Uiso 1 1 calc R
C19 C 0.4277(3) 0.5814(2) 0.45211(18) 0.0442(5) Uani 1 1 d .
H19 H 0.3795 0.6379 0.4205 0.053 Uiso 1 1 calc R
O3 O 0.3075(2) 0.5571(2) 0.00405(17) 0.0603(5) Uani 1 1 d .
Cu1 Cu 0.0000 0.5000 0.0000 0.04243(15) Uani 1 2 d S
N1 N -0.0152(2) 0.4064(2) -0.15147(13) 0.0434(5) Uani 1 1 d .
N2 N 0.0477(2) 0.3351(2) -0.31209(14) 0.0467(5) Uani 1 1 d .
N3 N -0.0016(2) 0.3239(2) 0.04037(14) 0.0440(5) Uani 1 1 d .
N4 N -0.0675(2) 0.1525(2) 0.11771(14) 0.0450(5) Uani 1 1 d .
O1 O 0.5295(3) 0.2954(2) 0.18803(16) 0.0689(6) Uani 1 1 d .
O2 O 0.4962(2) 0.49188(17) 0.16264(13) 0.0515(4) Uani 1 1 d .
O5 O 0.3933(4) 0.0422(3) 0.2185(3) 0.1171(12) Uani 1 1 d .
O4 O 0.5965(4) 0.7754(3) 0.2244(3) 0.1071(11) Uani 1 1 d .
O7 O 0.5051(5) 0.8723(4) 0.0422(3) 0.1189(14) Uani 1 1 d .
O6 O 0.5311(7) 0.0580(4) 0.6085(4) 0.1368(13) Uani 1 1 d .
H3B H 0.342(4) 0.533(3) 0.049(3) 0.072(11) Uiso 1 1 d .
H3A H 0.364(4) 0.536(3) -0.045(2) 0.061(9) Uiso 1 1 d .
H6A H 0.547(11) 0.012(9) 0.658(7) 0.27(5) Uiso 1 1 d .
H6B H 0.435(6) 0.021(4) 0.584(4) 0.103(17) Uiso 1 1 d .
H5A H 0.433(6) 0.106(4) 0.207(4) 0.12(2) Uiso 1 1 d .
H4C H 0.562(5) 0.712(3) 0.221(3) 0.068(12) Uiso 1 1 d .
H7A H 0.486(6) 0.821(4) 0.017(4) 0.093(18) Uiso 1 1 d .

loop_
_atom_site_aniso_label
_atom_site_aniso_U_11
_atom_site_aniso_U_22
_atom_site_aniso_U_33
_atom_site_aniso_U_23
_atom_site_aniso_U_13
_atom_site_aniso_U_12
C1 0.0433(13) 0.0528(14) 0.0395(12) 0.0086(11) 0.0113(10) 0.0045(11)
C2 0.0437(13) 0.0488(14) 0.0381(12) 0.0019(10) 0.0018(10) 0.0067(11)
C3 0.0394(13) 0.0753(18) 0.0322(12) 0.0012(12) 0.0009(10) 0.0000(12)
C4 0.0439(15) 0.119(3) 0.0340(13) -0.0042(15) 0.0089(11) 0.0122(15)
C5 0.0456(14) 0.0642(16) 0.0357(12) 0.0082(11) 0.0042(10) 0.0167(12)
C6 0.0442(14) 0.0570(15) 0.0404(13) 0.0013(11) 0.0069(10) 0.0111(12)
C7 0.0504(15) 0.0515(15) 0.0465(14) 0.0003(12) -0.0010(11) 0.0158(12)
C8 0.0626(17) 0.0515(15) 0.0400(13) 0.0068(11) -0.0014(12) -0.0051(12)
C9 0.0472(13) 0.0417(13) 0.0362(12) 0.0100(10) 0.0048(10) -0.0002(10)
C10 0.0519(15) 0.0644(16) 0.0423(14) 0.0100(12) 0.0027(11) 0.0212(13)
C11 0.0562(16) 0.0609(16) 0.0412(13) -0.0028(12) 0.0080(12) 0.0191(13)
C12 0.0402(13) 0.0716(17) 0.0290(11) 0.0063(11) 0.0082(10) 0.0053(12)
C13 0.0582(16) 0.0745(18) 0.0409(14) 0.0170(13) 0.0043(12) 0.0284(14)
C14 0.0769(19) 0.0487(15) 0.0448(14) 0.0080(12) 0.0088(13) 0.0224(13)
C15 0.0383(12) 0.0599(15) 0.0304(11) 0.0078(11) 0.0010(9) 0.0097(11)
C16 0.0361(12) 0.0662(16) 0.0359(12) 0.0090(11) 0.0072(10) 0.0088(11)
C17 0.0310(11) 0.0557(14) 0.0330(11) 0.0120(10) 0.0101(9) 0.0096(10)
C18 0.0467(13) 0.0452(13) 0.0414(13) 0.0059(10) 0.0100(10) 0.0118(11)
C19 0.0416(13) 0.0552(15) 0.0418(13) 0.0169(11) 0.0061(10) 0.0172(11)
O3 0.0526(12) 0.1004(16) 0.0377(10) 0.0187(11) 0.0091(9) 0.0339(11)
Cu1 0.0482(3) 0.0559(3) 0.0233(2) 0.00721(17) 0.00477(16) 0.01200(19)
N1 0.0441(11) 0.0582(12) 0.0258(9) 0.0055(8) 0.0048(8) 0.0092(9)
N2 0.0371(11) 0.0711(14) 0.0275(10) 0.0039(9) 0.0039(8) 0.0073(10)
N3 0.0467(11) 0.0558(12) 0.0307(10) 0.0091(9) 0.0060(8) 0.0136(10)
N4 0.0477(12) 0.0519(12) 0.0303(10) 0.0027(9) -0.0012(8) 0.0049(9)
O1 0.0801(14) 0.0757(13) 0.0669(13) 0.0254(10) 0.0336(11) 0.0408(12)
O2 0.0534(10) 0.0604(11) 0.0428(9) 0.0169(8) 0.0097(8) 0.0104(8)
O5 0.116(2) 0.089(2) 0.164(3) 0.049(2) 0.043(2) 0.0376(19)
O4 0.105(2) 0.0635(18) 0.143(3) 0.0099(18) -0.0202(19) 0.0099(17)
O7 0.130(3) 0.096(3) 0.106(2) -0.024(2) -0.031(2) 0.015(2)
O6 0.150(4) 0.118(3) 0.131(3) 0.016(2) -0.011(3) 0.012(3)

loop_
_atom_type_symbol
_atom_type_description
_atom_type_scat_dispersion_real
_atom_type_scat_dispersion_imag
_atom_type_scat_source
C C 0.0033 0.0016 'International Tables Vol C Tables 4.2.6.8 and 6.1.1.4'
Cu Cu 0.3201 1.2651 'International Tables Vol C Tables 4.2.6.8 and 6.1.1.4'
N N 0.0061 0.0033 'International Tables Vol C Tables 4.2.6.8 and 6.1.1.4'
O O 0.0106 0.0060 'International Tables Vol C Tables 4.2.6.8 and 6.1.1.4'
H H 0.0000 0.0000 'International Tables Vol C Tables 4.2.6.8 and 6.1.1.4'

loop_
_geom_angle_atom_site_label_1
_geom_angle_atom_site_label_2
_geom_angle_atom_site_label_3
_geom_angle
_geom_angle_site_symmetry_1
_geom_angle_site_symmetry_3
C2 C1 N1 109.8(2) . .
C2 C1 H1 125.1 . .
N1 C1 H1 125.1 . .
C1 C2 N2 106.0(2) . .
C1 C2 H2 127.0 . .
N2 C2 H2 127.0 . .
N1 C3 N2 111.6(2) . .
N1 C3 H3 124.2 . .
N2 C3 H3 124.2 . .
N2 C4 C12 113.4(2) . 1_554
N2 C4 H4A 108.9 . .
C12 C4 H4A 108.9 1_554 .
N2 C4 H4B 108.9 . .
C12 C4 H4B 108.9 1_554 .
H4A C4 H4B 107.7 . .
N3 C5 N4 112.0(2) . .
N3 C5 H5 124.0 . .
N4 C5 H5 124.0 . .
C7 C6 N3 109.5(2) . .
C7 C6 H6 125.2 . .
N3 C6 H6 125.2 . .
C6 C7 N4 106.4(2) . .
C6 C7 H7 126.8 . .
N4 C7 H7 126.8 . .
N4 C8 C9 110.15(19) . .
N4 C8 H8A 109.6 . .
C9 C8 H8A 109.6 . .
N4 C8 H8B 109.6 . .
C9 C8 H8B 109.6 . .
H8A C8 H8B 108.1 . .
C14 C9 C10 118.6(2) . .
C14 C9 C8 120.8(2) . .
C10 C9 C8 120.4(2) . .
C11 C10 C9 120.2(2) . .
C11 C10 H10 119.9 . .
C9 C10 H10 119.9 . .
C10 C11 C12 121.2(2) . .
C10 C11 H11 119.4 . .
C12 C11 H11 119.4 . .
C13 C12 C11 118.4(2) . .
C13 C12 C4 119.5(2) . 1_556
C11 C12 C4 122.0(2) . 1_556
C12 C13 C14 120.3(2) . .
C12 C13 H13 119.8 . .
C14 C13 H13 119.8 . .
C9 C14 C13 121.2(2) . .
C9 C14 H14 119.4 . .
C13 C14 H14 119.4 . .
O1 C15 O2 123.3(2) . .
O1 C15 C16 118.7(2) . .
O2 C15 C16 118.0(2) . .
C17 C16 C15 111.21(19) . .
C17 C16 H16A 109.4 . .
C15 C16 H16A 109.4 . .
C17 C16 H16B 109.4 . .
C15 C16 H16B 109.4 . .
H16A C16 H16B 108.0 . .
C18 C17 C19 117.2(2) . .
C18 C17 C16 121.5(2) . .
C19 C17 C16 121.3(2) . .
C19 C18 C17 121.5(2) 2_666 .
C19 C18 H18 119.3 2_666 .
C17 C18 H18 119.3 . .
C18 C19 C17 121.4(2) 2_666 .
C18 C19 H19 119.3 2_666 .
C17 C19 H19 119.3 . .
Cu1 O3 H3B 110(3) . .
Cu1 O3 H3A 126(2) . .
H3B O3 H3A 105(3) . .
N3 Cu1 N3 180.0 2_565 .
N3 Cu1 N1 89.12(8) 2_565 2_565
N3 Cu1 N1 90.88(8) . 2_565
N3 Cu1 N1 90.88(8) 2_565 .
N3 Cu1 N1 89.12(8) . .
N1 Cu1 N1 180.0 2_565 .
N3 Cu1 O3 92.12(8) 2_565 2_565
N3 Cu1 O3 87.88(8) . 2_565
N1 Cu1 O3 91.88(7) 2_565 2_565
N1 Cu1 O3 88.12(7) . 2_565
N3 Cu1 O3 87.88(8) 2_565 .
N3 Cu1 O3 92.12(8) . .
N1 Cu1 O3 88.12(7) 2_565 .
N1 Cu1 O3 91.88(7) . .
O3 Cu1 O3 180.0 2_565 .
C3 N1 C1 105.50(19) . .
C3 N1 Cu1 127.94(17) . .
C1 N1 Cu1 126.39(15) . .
C3 N2 C2 107.09(19) . .
C3 N2 C4 123.4(2) . .
C2 N2 C4 128.7(2) . .
C5 N3 C6 105.2(2) . .
C5 N3 Cu1 127.02(17) . .
C6 N3 Cu1 127.34(17) . .
C5 N4 C7 106.9(2) . .
C5 N4 C8 125.1(2) . .
C7 N4 C8 127.1(2) . .
H6A O6 H6B 103(7) . .

loop_
_geom_bond_atom_site_label_1
_geom_bond_atom_site_label_2
_geom_bond_distance
_geom_bond_site_symmetry_2
C1 C2 1.349(3) .
C1 N1 1.361(3) .
C1 H1 0.9300 .
C2 N2 1.361(3) .
C2 H2 0.9300 .
C3 N1 1.308(3) .
C3 N2 1.334(3) .
C3 H3 0.9300 .
C4 N2 1.469(3) .
C4 C12 1.506(3) 1_554
C4 H4A 0.9700 .
C4 H4B 0.9700 .
C5 N3 1.314(3) .
C5 N4 1.331(3) .
C5 H5 0.9300 .
C6 C7 1.348(4) .
C6 N3 1.374(3) .
C6 H6 0.9300 .
C7 N4 1.368(3) .
C7 H7 0.9300 .
C8 N4 1.465(3) .
C8 C9 1.504(3) .
C8 H8A 0.9700 .
C8 H8B 0.9700 .
C9 C14 1.366(4) .
C9 C10 1.381(3) .
C10 C11 1.371(4) .
C10 H10 0.9300 .
C11 C12 1.376(4) .
C11 H11 0.9300 .
C12 C13 1.373(4) .
C12 C4 1.506(3) 1_556
C13 C14 1.379(4) .
C13 H13 0.9300 .
C14 H14 0.9300 .
C15 O1 1.239(3) .
C15 O2 1.257(3) .
C15 C16 1.521(3) .
C16 C17 1.509(3) .
C16 H16A 0.9700 .
C16 H16B 0.9700 .
C17 C18 1.385(3) .
C17 C19 1.386(3) .
C18 C19 1.380(3) 2_666
C18 H18 0.9300 .
C19 C18 1.380(3) 2_666
C19 H19 0.9300 .
O3 Cu1 2.518(2) .
O3 H3B 0.75(3) .
O3 H3A 0.82(3) .
Cu1 N3 1.995(2) 2_565
Cu1 N3 1.995(2) .
Cu1 N1 2.0075(19) 2_565
Cu1 N1 2.0075(19) .
Cu1 O3 2.518(2) 2_565
O5 H5A 0.72(4) .
O4 H4C 0.65(3) .
O7 H7A 0.56(4) .
O6 H6A 0.90(9) .
O6 H6B 0.85(4) .

loop_
_geom_hbond_atom_site_label_D
_geom_hbond_atom_site_label_H
_geom_hbond_atom_site_label_A
_geom_hbond_distance_DH
_geom_hbond_distance_HA
_geom_hbond_distance_DA
_geom_hbond_angle_DHA
_geom_hbond_site_symmetry_A
O3 H3A O2 0.82(3) 1.95(3) 2.770(3) 174(3) 2_665
O6 H6A O5 0.90(9) 1.90(9) 2.781(7) 166(8) 2_656
C2 H2 O6 0.93 2.61 3.388(6) 140.9 1_454
C5 H5 O1 0.93 2.43 3.323(3) 162.0 1_455

loop_
_geom_torsion_atom_site_label_1
_geom_torsion_atom_site_label_2
_geom_torsion_atom_site_label_3
_geom_torsion_atom_site_label_4
_geom_torsion
_geom_torsion_site_symmetry_1
_geom_torsion_site_symmetry_4
N1 C1 C2 N2 -0.4(3) . .
N3 C6 C7 N4 1.3(3) . .
N4 C8 C9 C14 -97.4(3) . .
N4 C8 C9 C10 78.1(3) . .
C14 C9 C10 C11 1.6(4) . .
C8 C9 C10 C11 -174.0(2) . .
C9 C10 C11 C12 -1.1(4) . .
C10 C11 C12 C13 -0.7(4) . .
C10 C11 C12 C4 176.0(3) . 1_556
C11 C12 C13 C14 2.0(4) . .
C4 C12 C13 C14 -174.8(3) 1_556 .
C10 C9 C14 C13 -0.3(4) . .
C8 C9 C14 C13 175.3(2) . .
C12 C13 C14 C9 -1.5(4) . .
O1 C15 C16 C17 83.0(3) . .
O2 C15 C16 C17 -95.6(3) . .
C15 C16 C17 C18 -77.0(3) . .
C15 C16 C17 C19 101.9(3) . .
C19 C17 C18 C19 0.4(4) . 2_666
C16 C17 C18 C19 179.4(2) . 2_666
C18 C17 C19 C18 -0.4(4) . 2_666
C16 C17 C19 C18 -179.4(2) . 2_666
N2 C3 N1 C1 0.4(3) . .
N2 C3 N1 Cu1 175.85(16) . .
C2 C1 N1 C3 0.0(3) . .
C2 C1 N1 Cu1 -175.53(16) . .
N3 Cu1 N1 C3 68.0(2) 2_565 .
N3 Cu1 N1 C3 -112.0(2) . .
N1 Cu1 N1 C3 54(5) 2_565 .
O3 Cu1 N1 C3 160.1(2) 2_565 .
O3 Cu1 N1 C3 -19.9(2) . .
N3 Cu1 N1 C1 -117.4(2) 2_565 .
N3 Cu1 N1 C1 62.6(2) . .
N1 Cu1 N1 C1 -131(5) 2_565 .
O3 Cu1 N1 C1 -25.3(2) 2_565 .
O3 Cu1 N1 C1 154.7(2) . .
N1 C3 N2 C2 -0.6(3) . .
N1 C3 N2 C4 -171.3(3) . .
C1 C2 N2 C3 0.6(3) . .
C1 C2 N2 C4 170.6(3) . .
C12 C4 N2 C3 -163.5(3) 1_554 .
C12 C4 N2 C2 27.9(4) 1_554 .
N4 C5 N3 C6 0.0(3) . .
N4 C5 N3 Cu1 -172.79(14) . .
C7 C6 N3 C5 -0.8(3) . .
C7 C6 N3 Cu1 171.95(16) . .
N3 Cu1 N3 C5 -122(36) 2_565 .
N1 Cu1 N3 C5 62.2(2) 2_565 .
N1 Cu1 N3 C5 -117.8(2) . .
O3 Cu1 N3 C5 -29.6(2) 2_565 .
O3 Cu1 N3 C5 150.4(2) . .
N3 Cu1 N3 C6 67(36) 2_565 .
N1 Cu1 N3 C6 -109.05(19) 2_565 .
N1 Cu1 N3 C6 70.95(19) . .
O3 Cu1 N3 C6 159.10(19) 2_565 .
O3 Cu1 N3 C6 -20.90(19) . .
N3 C5 N4 C7 0.8(3) . .
N3 C5 N4 C8 170.9(2) . .
C6 C7 N4 C5 -1.2(3) . .
C6 C7 N4 C8 -171.1(2) . .
C9 C8 N4 C5 -89.4(3) . .
C9 C8 N4 C7 78.7(3) . .
